data_7219392
loop_
_publ_author_name
'Dubraja, Lidija Andro\<s'
'Matkovi\'c-\<Calogovi\'c, Dubravka'
'Planini\'c, Pavica'

_publ_section_title
;
 Crystal disassembly and reassembly of heterometallic NiII--TaVoxalate
 compounds
;
_journal_issue 9
_journal_name_full CrystEngComm
_journal_page_first 2021
_journal_paper_doi 10.1039/C4CE02516D
_journal_volume 17
_journal_year 2015
_chemical_absolute_configuration rm
_chemical_formula_moiety '2(C30 H24 N6 Ni), C6 O13 Ta, Cl, 5(H2 O), 7(O)'
_chemical_formula_sum 'C66 H58 Cl N12 Ni2 O25 Ta'
_chemical_formula_weight 1753.06
_chemical_name_systematic
;
 ?
;
_space_group_IT_number 19
_space_group_name_Hall 'P 2ac 2ab'
_symmetry_cell_setting orthorhombic
_symmetry_space_group_name_Hall 'P 2ac 2ab'
_symmetry_space_group_name_H-M 'P 21 21 21'
_atom_sites_solution_hydrogens geom
_atom_sites_solution_primary direct
_atom_sites_solution_secondary difmap
_audit_creation_date 2014-12-22T16:47:10-00:00
_audit_creation_method 'WinGX routine CIF_UPDATE'
_audit_update_record
;
2014-12-23 deposited with the CCDC.
2015-01-26 downloaded from the CCDC.
;
_cell_angle_alpha 90
_cell_angle_beta 90
_cell_angle_gamma 90
_cell_formula_units_Z 4
_cell_length_a 14.9775(2)
_cell_length_b 21.8439(2)
_cell_length_c 22.3074(3)
_cell_measurement_reflns_used 16975
_cell_measurement_temperature 293(2)
_cell_measurement_theta_max 28.9064
_cell_measurement_theta_min 4.275
_cell_volume 7298.25(15)
_computing_cell_refinement
;
        CrysAlisPro, Oxford Diffraction Ltd.,
        Version 1.171.33.41 (release 06-05-2009 CrysAlis171 .NET)
        (compiled May  6 2009,17:20:42)
;
_computing_data_collection
;
        CrysAlisPro, Oxford Diffraction Ltd.,
        Version 1.171.33.41 (release 06-05-2009 CrysAlis171 .NET)
        (compiled May  6 2009,17:20:42)
;
_computing_data_reduction
;
        CrysAlisPro, Oxford Diffraction Ltd.,
        Version 1.171.33.41 (release 06-05-2009 CrysAlis171 .NET)
        (compiled May  6 2009,17:20:42)
;
_computing_structure_refinement 'SHELXL-97 (Sheldrick, 1997)'
_computing_structure_solution 'SHELXS-97 (Sheldrick, 1990)'
_diffrn_ambient_temperature 293(2)
_diffrn_detector_area_resol_mean 16.3426
_diffrn_measured_fraction_theta_full 0.99
_diffrn_measured_fraction_theta_max 0.871
_diffrn_measurement_device_type 'Xcalibur, Sapphire3'
_diffrn_measurement_method '\w scans'
_diffrn_orient_matrix_UB_11 -0.0324210099
_diffrn_orient_matrix_UB_12 -0.0046915119
_diffrn_orient_matrix_UB_13 -0.0226959463
_diffrn_orient_matrix_UB_21 -0.0266562485
_diffrn_orient_matrix_UB_22 -0.0168396992
_diffrn_orient_matrix_UB_23 0.020442826
_diffrn_orient_matrix_UB_31 -0.0219748095
_diffrn_orient_matrix_UB_32 0.0273635909
_diffrn_orient_matrix_UB_33 0.0086820599
_diffrn_radiation_monochromator graphite
_diffrn_radiation_type MoK\a
_diffrn_radiation_wavelength 0.71073
_diffrn_reflns_av_R_equivalents 0.0272
_diffrn_reflns_av_unetI/netI 0.0654
_diffrn_reflns_limit_h_max 13
_diffrn_reflns_limit_h_min -20
_diffrn_reflns_limit_k_max 27
_diffrn_reflns_limit_k_min -25
_diffrn_reflns_limit_l_max 29
_diffrn_reflns_limit_l_min -20
_diffrn_reflns_number 28815
_diffrn_reflns_theta_full 25.24
_diffrn_reflns_theta_max 28.97
_diffrn_reflns_theta_min 4.29
_exptl_absorpt_coefficient_mu 2.13
_exptl_absorpt_correction_T_max 1
_exptl_absorpt_correction_T_min 0.88321
_exptl_absorpt_correction_type multi-scan
_exptl_absorpt_process_details
;
        CrysAlisPro, Oxford Diffraction Ltd.,
        Version 1.171.33.41 (release 06-05-2009 CrysAlis171 .NET)
        (compiled May  6 2009,17:20:42)
        Empirical absorption correction using spherical harmonics,
 implemented in SCALE3 ABSPACK scaling algorithm.
;
_exptl_crystal_colour pink
_exptl_crystal_density_diffrn 1.595
_exptl_crystal_density_method 'not measured'
_exptl_crystal_description polyhedron
_exptl_crystal_F_000 3536
_exptl_crystal_size_max 0.35
_exptl_crystal_size_mid 0.25
_exptl_crystal_size_min 0.14
_refine_diff_density_max 1.801
_refine_diff_density_min -0.949
_refine_diff_density_rms 0.093
_refine_ls_abs_structure_details 'Flack H D (1983), Acta Cryst. A39, 876-881'
_refine_ls_abs_structure_Flack -0.008(5)
_refine_ls_extinction_method none
_refine_ls_goodness_of_fit_ref 0.965
_refine_ls_hydrogen_treatment mixed
_refine_ls_matrix_type full
_refine_ls_number_parameters 994
_refine_ls_number_reflns 16073
_refine_ls_number_restraints 16
_refine_ls_restrained_S_all 1.012
_refine_ls_R_factor_all 0.047
_refine_ls_R_factor_gt 0.036
_refine_ls_shift/su_max 0.021
_refine_ls_shift/su_mean 0.001
_refine_ls_structure_factor_coef Fsqd
_refine_ls_weighting_details 'calc w=1/[\s^2^(Fo^2^)+(0.0411P)^2^+0.0000P] where P=(Fo^2^+2Fc^2^)/3'
_refine_ls_weighting_scheme calc
_refine_ls_wR_factor_gt 0.0774
_refine_ls_wR_factor_ref 0.0793
_reflns_number_gt 13045
_reflns_number_total 16073
_reflns_threshold_expression >2sigma(I)
_cod_data_source_file c4ce02516d2.cif
_cod_data_source_block 2
_cod_depositor_comments 'Adding full bibliography for 7219391--7219393.cif.'
_cod_database_code 7219392

loop_
_symmetry_equiv_pos_as_xyz
'x, y, z'
'-x+1/2, -y, z+1/2'
'-x, y+1/2, -z+1/2'
'x+1/2, -y+1/2, -z'

loop_
_atom_site_label
_atom_site_type_symbol
_atom_site_fract_x
_atom_site_fract_y
_atom_site_fract_z
_atom_site_U_iso_or_equiv
_atom_site_adp_type
_atom_site_occupancy
_atom_site_symmetry_multiplicity
_atom_site_calc_flag
_atom_site_refinement_flags
C1 C 0.0149(3) 0.8085(2) 0.1065(2) 0.0291(11) Uani 1 1 d .
H1 H 0.0594 0.7821 0.1198 0.035 Uiso 1 1 calc R
C2 C -0.0612(4) 0.8162(2) 0.1417(2) 0.0332(12) Uani 1 1 d .
H2 H -0.0672 0.7954 0.1779 0.04 Uiso 1 1 calc R
C3 C -0.1268(4) 0.8545(2) 0.1222(3) 0.0375(13) Uani 1 1 d .
H3 H -0.1786 0.8595 0.1446 0.045 Uiso 1 1 calc R
C4 C -0.1157(3) 0.8860(2) 0.0689(2) 0.0329(12) Uani 1 1 d .
H4 H -0.1592 0.9131 0.0554 0.04 Uiso 1 1 calc R
C5 C -0.0385(3) 0.8762(2) 0.0359(2) 0.0238(11) Uani 1 1 d .
C6 C -0.0191(3) 0.9067(2) -0.0229(2) 0.0219(10) Uani 1 1 d .
C7 C -0.0792(3) 0.9458(2) -0.0504(2) 0.0301(12) Uani 1 1 d .
H7 H -0.1334 0.9553 -0.0323 0.036 Uiso 1 1 calc R
C8 C -0.0570(4) 0.9704(2) -0.1054(2) 0.0333(12) Uani 1 1 d .
H8 H -0.0969 0.9958 -0.1254 0.04 Uiso 1 1 calc R
C9 C 0.0235(4) 0.9572(2) -0.1301(3) 0.0318(12) Uani 1 1 d .
H9 H 0.0397 0.974 -0.1668 0.038 Uiso 1 1 calc R
C10 C 0.0808(3) 0.9187(2) -0.1002(2) 0.0274(11) Uani 1 1 d .
H10 H 0.1361 0.9102 -0.1173 0.033 Uiso 1 1 calc R
C11 C 0.1921(3) 0.92119(19) 0.0974(2) 0.0206(10) Uani 1 1 d .
H11 H 0.1354 0.9146 0.1131 0.025 Uiso 1 1 calc R
C12 C 0.2518(3) 0.9572(2) 0.1297(2) 0.0277(11) Uani 1 1 d .
H12 H 0.2357 0.9746 0.1662 0.033 Uiso 1 1 calc R
C13 C 0.3356(4) 0.9663(2) 0.1057(2) 0.0305(11) Uani 1 1 d .
H13 H 0.3771 0.9902 0.126 0.037 Uiso 1 1 calc R
C14 C 0.3572(3) 0.9403(2) 0.0525(2) 0.0248(11) Uani 1 1 d .
H14 H 0.4137 0.9463 0.0363 0.03 Uiso 1 1 calc R
C15 C 0.2944(3) 0.90458(19) 0.0222(2) 0.0197(10) Uani 1 1 d .
C16 C 0.3131(3) 0.8746(2) -0.0366(2) 0.0216(10) Uani 1 1 d .
C17 C 0.3907(3) 0.8826(2) -0.0677(2) 0.0299(12) Uani 1 1 d .
H17 H 0.4367 0.9062 -0.0517 0.036 Uiso 1 1 calc R
C18 C 0.4001(4) 0.8553(2) -0.1232(2) 0.0329(13) Uani 1 1 d .
H18 H 0.4516 0.8614 -0.1458 0.04 Uiso 1 1 calc R
C19 C 0.3322(3) 0.8188(2) -0.1448(2) 0.0289(11) Uani 1 1 d .
H19 H 0.3367 0.8004 -0.1823 0.035 Uiso 1 1 calc R
C20 C 0.2578(3) 0.8101(2) -0.1097(2) 0.0267(11) Uani 1 1 d .
H20 H 0.2132 0.7841 -0.1236 0.032 Uiso 1 1 calc R
C21 C 0.0256(3) 0.7538(2) -0.0893(2) 0.0317(12) Uani 1 1 d .
H21 H -0.0002 0.7907 -0.1007 0.038 Uiso 1 1 calc R
C22 C 0.0005(3) 0.7006(3) -0.1192(2) 0.0360(13) Uani 1 1 d .
H22 H -0.041 0.702 -0.1502 0.043 Uiso 1 1 calc R
C23 C 0.0382(4) 0.6460(2) -0.1022(2) 0.0344(13) Uani 1 1 d .
H23 H 0.0228 0.6099 -0.1218 0.041 Uiso 1 1 calc R
C24 C 0.0986(4) 0.6452(2) -0.0561(3) 0.0360(13) Uani 1 1 d .
H24 H 0.1249 0.6085 -0.0444 0.043 Uiso 1 1 calc R
C25 C 0.1206(3) 0.6994(2) -0.0269(2) 0.0274(11) Uani 1 1 d .
C26 C 0.1818(3) 0.70228(19) 0.0249(2) 0.0238(11) Uani 1 1 d .
C27 C 0.2197(4) 0.6505(2) 0.0513(2) 0.0322(13) Uani 1 1 d .
H27 H 0.2096 0.612 0.0349 0.039 Uiso 1 1 calc R
C28 C 0.2711(4) 0.6564(2) 0.1005(2) 0.0333(13) Uani 1 1 d .
H28 H 0.2956 0.622 0.1188 0.04 Uiso 1 1 calc R
C29 C 0.2871(4) 0.7144(2) 0.1238(2) 0.0318(12) Uani 1 1 d .
H29 H 0.3223 0.7195 0.1577 0.038 Uiso 1 1 calc R
C30 C 0.2496(3) 0.7642(2) 0.0954(2) 0.0266(11) Uani 1 1 d .
H30 H 0.2609 0.803 0.1106 0.032 Uiso 1 1 calc R
C31 C 0.2504(3) 1.2394(2) -0.1237(2) 0.0276(11) Uani 1 1 d .
H31 H 0.2651 1.2007 -0.138 0.033 Uiso 1 1 calc R
C32 C 0.2849(4) 1.2895(2) -0.1525(2) 0.0361(13) Uani 1 1 d .
H32 H 0.3217 1.2848 -0.1858 0.043 Uiso 1 1 calc R
C33 C 0.2640(4) 1.3473(2) -0.1312(2) 0.0338(13) Uani 1 1 d .
H33 H 0.2866 1.382 -0.1499 0.041 Uiso 1 1 calc R
C34 C 0.2092(4) 1.3525(2) -0.0817(2) 0.0321(12) Uani 1 1 d .
H34 H 0.1949 1.3909 -0.0664 0.039 Uiso 1 1 calc R
C35 C 0.1756(3) 1.2998(2) -0.0551(2) 0.0246(10) Uani 1 1 d .
C36 C 0.1160(3) 1.3009(2) -0.0019(2) 0.0226(10) Uani 1 1 d .
C37 C 0.0898(4) 1.3545(2) 0.0254(2) 0.0299(12) Uani 1 1 d .
H37 H 0.1078 1.3922 0.0102 0.036 Uiso 1 1 calc R
C38 C 0.0360(4) 1.3513(2) 0.0760(2) 0.0337(13) Uani 1 1 d .
H38 H 0.0187 1.3871 0.0955 0.04 Uiso 1 1 calc R
C39 C 0.0087(3) 1.2962(2) 0.0972(2) 0.0270(11) Uani 1 1 d .
H39 H -0.0285 1.2933 0.1305 0.032 Uiso 1 1 calc R
C40 C 0.0380(4) 1.2445(2) 0.0675(2) 0.0273(11) Uani 1 1 d .
H40 H 0.0202 1.2064 0.0819 0.033 Uiso 1 1 calc R
C41 C 0.0111(4) 1.1903(2) -0.1306(2) 0.0316(12) Uani 1 1 d .
H41 H 0.0557 1.2144 -0.1475 0.038 Uiso 1 1 calc R
C42 C -0.0697(4) 1.1824(3) -0.1612(3) 0.0409(14) Uani 1 1 d .
H42 H -0.0789 1.201 -0.1982 0.049 Uiso 1 1 calc R
C43 C -0.1339(4) 1.1474(3) -0.1364(3) 0.0419(14) Uani 1 1 d .
H43 H -0.1876 1.1414 -0.1564 0.05 Uiso 1 1 calc R
C44 C -0.1205(4) 1.1207(3) -0.0821(3) 0.0426(15) Uani 1 1 d .
H44 H -0.1649 1.0968 -0.0647 0.051 Uiso 1 1 calc R
C45 C -0.0401(3) 1.1294(2) -0.0530(2) 0.0261(11) Uani 1 1 d .
C46 C -0.0172(3) 1.0998(2) 0.0056(2) 0.0244(11) Uani 1 1 d .
C47 C -0.0783(4) 1.0673(2) 0.0395(3) 0.0368(13) Uani 1 1 d .
H47 H -0.137 1.0634 0.0266 0.044 Uiso 1 1 calc R
C48 C -0.0520(4) 1.0411(2) 0.0918(3) 0.0418(15) Uani 1 1 d .
H48 H -0.0928 1.0194 0.1151 0.05 Uiso 1 1 calc R
C49 C 0.0358(4) 1.0468(2) 0.1103(2) 0.0393(14) Uani 1 1 d .
H49 H 0.0559 1.0281 0.1453 0.047 Uiso 1 1 calc R
C50 C 0.0932(4) 1.0816(2) 0.0748(2) 0.0309(12) Uani 1 1 d .
H50 H 0.1521 1.0864 0.0871 0.037 Uiso 1 1 calc R
C51 C 0.2687(4) 1.1913(2) 0.0789(2) 0.0346(13) Uani 1 1 d .
H51 H 0.2282 1.2209 0.0917 0.042 Uiso 1 1 calc R
C52 C 0.3420(4) 1.1791(2) 0.1136(2) 0.0429(14) Uani 1 1 d .
H52 H 0.3508 1.1998 0.1495 0.051 Uiso 1 1 calc R
C53 C 0.4024(4) 1.1359(3) 0.0946(3) 0.0431(15) Uani 1 1 d .
H53 H 0.4523 1.1269 0.1177 0.052 Uiso 1 1 calc R
C54 C 0.3887(3) 1.1066(2) 0.0421(3) 0.0340(13) Uani 1 1 d .
H54 H 0.4299 1.078 0.0284 0.041 Uiso 1 1 calc R
C55 C 0.3117(3) 1.1195(2) 0.0080(2) 0.0245(11) Uani 1 1 d .
C56 C 0.2901(3) 1.0883(2) -0.0485(2) 0.0247(11) Uani 1 1 d .
C57 C 0.3454(4) 1.0455(2) -0.0763(2) 0.0334(12) Uani 1 1 d .
H57 H 0.3993 1.0345 -0.0587 0.04 Uiso 1 1 calc R
C58 C 0.3202(3) 1.0198(2) -0.1293(2) 0.0321(12) Uani 1 1 d .
H58 H 0.3568 0.9912 -0.1481 0.039 Uiso 1 1 calc R
C59 C 0.2399(4) 1.0366(2) -0.1550(2) 0.0312(12) Uani 1 1 d .
H59 H 0.2221 1.0203 -0.1916 0.037 Uiso 1 1 calc R
C60 C 0.1868(3) 1.0781(2) -0.1250(2) 0.0253(11) Uani 1 1 d .
H60 H 0.1318 1.0883 -0.1416 0.03 Uiso 1 1 calc R
C61 C 0.0875(3) 0.5082(2) 0.0772(2) 0.0212(9) Uani 1 1 d .
C62 C 0.1875(3) 0.4944(2) 0.0706(2) 0.0226(10) Uani 1 1 d .
C63 C -0.0129(4) 0.4655(2) 0.2468(2) 0.0307(12) Uani 1 1 d .
C64 C 0.0335(4) 0.4065(2) 0.2239(2) 0.0304(12) Uani 1 1 d .
C65 C 0.3133(4) 0.4544(3) 0.2709(3) 0.0419(15) Uani 1 1 d .
C66 C 0.2478(4) 0.4786(2) 0.3207(2) 0.0323(12) Uani 1 1 d .
N1 N 0.0260(3) 0.83735(17) 0.05506(17) 0.0226(9) Uani 1 1 d .
N2 N 0.0599(3) 0.89283(16) -0.04723(18) 0.0232(9) Uani 1 1 d .
N3 N 0.2126(3) 0.89579(16) 0.04518(18) 0.0224(9) Uani 1 1 d .
N4 N 0.2469(2) 0.83754(17) -0.05639(17) 0.0215(9) Uani 1 1 d .
N5 N 0.0851(3) 0.75384(17) -0.04479(18) 0.0249(9) Uani 1 1 d .
N6 N 0.1978(3) 0.75895(16) 0.04713(17) 0.0233(9) Uani 1 1 d .
N7 N 0.1965(3) 1.24374(16) -0.07592(17) 0.0222(8) Uani 1 1 d .
N8 N 0.0905(3) 1.24629(17) 0.01919(17) 0.0234(9) Uani 1 1 d .
N9 N 0.0248(3) 1.16376(16) -0.07770(17) 0.0215(8) Uani 1 1 d .
N10 N 0.0673(3) 1.10846(16) 0.02380(17) 0.0222(9) Uani 1 1 d .
N11 N 0.2534(3) 1.16186(17) 0.02663(18) 0.0248(9) Uani 1 1 d .
N12 N 0.2104(2) 1.10411(17) -0.07376(18) 0.0211(8) Uani 1 1 d .
O1 O 0.1825(2) 0.58761(15) 0.20595(17) 0.0392(9) Uani 1 1 d .
O6 O 0.0646(2) 0.51621(15) 0.13212(14) 0.0288(8) Uani 1 1 d .
O9 O 0.22776(18) 0.49364(16) 0.12149(14) 0.0276(7) Uani 1 1 d .
O7 O 0.03833(19) 0.51012(16) 0.03364(14) 0.0287(7) Uani 1 1 d .
O8 O 0.2218(2) 0.48656(15) 0.02144(14) 0.0269(7) Uani 1 1 d .
O2 O 0.1136(2) 0.41475(13) 0.20590(16) 0.0287(7) Uani 1 1 d .
O5 O 0.0345(2) 0.51390(15) 0.24134(14) 0.0276(7) Uani 1 1 d .
O3 O -0.0057(3) 0.35770(17) 0.22407(17) 0.0458(11) Uani 1 1 d .
O4 O -0.0889(2) 0.46366(17) 0.26730(16) 0.0362(9) Uani 1 1 d .
O13 O 0.17750(19) 0.50039(15) 0.29702(15) 0.0352(8) Uani 1 1 d .
O10 O 0.2877(2) 0.47084(17) 0.21843(15) 0.0343(9) Uani 1 1 d .
O12 O 0.2659(2) 0.47520(18) 0.37317(16) 0.0403(10) Uani 1 1 d .
O11 O 0.3763(3) 0.4234(2) 0.28330(18) 0.0610(13) Uani 1 1 d .
O14 O 0.0815(3) 0.69864(17) 0.2108(2) 0.0482(10) Uani 1 1 d D
O21 O 0.6576(3) 0.32687(16) 0.26436(19) 0.0502(10) Uani 1 1 d .
O16 O 0.8211(3) 0.78473(17) 0.2982(2) 0.0523(10) Uani 1 1 d D
O17 O 0.4352(3) 0.5126(2) 0.41236(18) 0.0507(10) Uani 1 1 d D
O18 O 0.4277(5) 0.5845(4) 0.2959(4) 0.155(3) Uani 1 1 d .
O19 O 0.8392(3) 0.31188(18) 0.2794(2) 0.0634(12) Uani 1 1 d .
O20 O 0.9383(3) 0.68996(19) 0.2927(2) 0.0537(11) Uani 1 1 d D
O15 O 0.5567(3) 0.4311(2) 0.2460(2) 0.0558(12) Uani 1 1 d D
O22 O 0.8361(4) 0.5852(2) 0.2713(3) 0.0848(17) Uani 1 1 d .
O23 O 0.6931(3) 0.7909(3) 0.2092(2) 0.099(2) Uani 1 1 d .
O24 O 0.4306(5) 0.7221(3) 0.2610(3) 0.119(2) Uani 1 1 d .
O25 O 0.5876(4) 0.6922(3) 0.2222(3) 0.116(3) Uani 1 1 d .
Ni1 Ni 0.13688(4) 0.83007(2) -0.00037(3) 0.02003(13) Uani 1 1 d .
Ni2 Ni 0.14098(4) 1.17079(2) -0.02698(2) 0.01866(13) Uani 1 1 d .
Ta1 Ta 0.161633(13) 0.509259(8) 0.203165(9) 0.02577(5) Uani 1 1 d .
Cl1 Cl 0.63965(18) 0.56396(10) 0.26612(10) 0.0932(7) Uani 1 1 d .
H17A H 0.446(5) 0.504(4) 0.4485(15) 0.112 Uiso 1 1 d D
H17B H 0.385(3) 0.522(4) 0.398(3) 0.112 Uiso 1 1 d D
H14A H 0.100(5) 0.666(2) 0.228(3) 0.112 Uiso 1 1 d D
H14B H 0.111(5) 0.7325(19) 0.211(4) 0.112 Uiso 1 1 d D
H16A H 0.871(3) 0.771(3) 0.284(4) 0.112 Uiso 1 1 d D
H16B H 0.823(5) 0.8202(19) 0.314(3) 0.112 Uiso 1 1 d D
H15A H 0.567(5) 0.4709(12) 0.247(4) 0.112 Uiso 1 1 d D
H15B H 0.5004(19) 0.423(3) 0.247(4) 0.112 Uiso 1 1 d D
H20A H 0.966(5) 0.704(3) 0.261(2) 0.112 Uiso 1 1 d D
H20B H 0.921(5) 0.6529(16) 0.287(3) 0.112 Uiso 1 1 d D

loop_
_atom_site_aniso_label
_atom_site_aniso_U_11
_atom_site_aniso_U_22
_atom_site_aniso_U_33
_atom_site_aniso_U_23
_atom_site_aniso_U_13
_atom_site_aniso_U_12
C1 0.029(3) 0.031(3) 0.027(3) 0.000(2) 0.001(2) -0.006(2)
C2 0.038(3) 0.038(3) 0.024(3) -0.004(2) 0.008(2) -0.007(3)
C3 0.027(3) 0.042(3) 0.043(3) -0.001(3) 0.016(3) -0.005(3)
C4 0.023(3) 0.037(3) 0.039(3) -0.005(2) 0.008(2) 0.001(2)
C5 0.021(2) 0.023(2) 0.027(3) -0.0079(19) 0.006(2) -0.005(2)
C6 0.018(2) 0.019(2) 0.029(3) -0.0036(19) -0.002(2) 0.000(2)
C7 0.023(3) 0.031(3) 0.036(3) -0.006(2) -0.006(2) 0.004(2)
C8 0.040(3) 0.022(2) 0.037(3) 0.002(2) -0.012(3) -0.004(2)
C9 0.032(3) 0.023(3) 0.040(3) 0.007(2) -0.009(3) -0.003(2)
C10 0.025(3) 0.031(3) 0.026(3) -0.001(2) 0.005(2) -0.004(2)
C11 0.020(2) 0.021(2) 0.021(2) -0.0028(18) 0.0039(19) 0.0003(19)
C12 0.035(3) 0.026(3) 0.023(3) -0.003(2) 0.001(2) 0.000(2)
C13 0.027(2) 0.033(2) 0.031(3) -0.0064(19) -0.009(3) -0.007(3)
C14 0.020(3) 0.027(2) 0.027(3) -0.0007(19) 0.001(2) -0.006(2)
C15 0.021(2) 0.015(2) 0.024(3) -0.0017(18) 0.000(2) 0.002(2)
C16 0.022(3) 0.019(2) 0.023(3) -0.0020(18) 0.002(2) 0.001(2)
C17 0.027(3) 0.027(3) 0.037(3) -0.005(2) 0.006(2) -0.004(2)
C18 0.032(3) 0.030(3) 0.037(3) -0.007(2) 0.014(3) 0.001(2)
C19 0.028(3) 0.029(2) 0.030(3) -0.0082(19) 0.004(2) 0.003(3)
C20 0.028(3) 0.027(3) 0.025(3) -0.008(2) 0.003(2) 0.003(2)
C21 0.030(3) 0.035(3) 0.030(3) -0.005(2) -0.001(2) -0.002(2)
C22 0.029(3) 0.052(3) 0.027(3) -0.011(2) -0.001(2) -0.018(3)
C23 0.046(3) 0.034(3) 0.024(3) -0.008(2) 0.006(3) -0.015(3)
C24 0.042(3) 0.021(2) 0.045(4) -0.006(2) 0.006(3) -0.004(3)
C25 0.030(3) 0.027(2) 0.026(3) -0.002(2) 0.007(2) -0.007(2)
C26 0.022(3) 0.021(2) 0.029(3) -0.0006(19) 0.006(2) -0.003(2)
C27 0.041(3) 0.021(2) 0.035(3) -0.001(2) 0.009(3) 0.001(2)
C28 0.037(3) 0.031(3) 0.032(3) 0.008(2) 0.008(3) 0.008(2)
C29 0.031(3) 0.030(3) 0.034(3) 0.004(2) 0.002(2) 0.001(2)
C30 0.027(3) 0.023(2) 0.030(3) -0.001(2) 0.002(2) 0.002(2)
C31 0.033(3) 0.027(3) 0.023(3) 0.003(2) 0.004(2) -0.002(2)
C32 0.040(3) 0.043(3) 0.026(3) 0.004(2) 0.011(3) -0.005(3)
C33 0.036(3) 0.030(3) 0.036(3) 0.009(2) 0.005(3) -0.008(3)
C34 0.038(3) 0.022(2) 0.037(3) 0.003(2) 0.002(3) -0.006(2)
C35 0.022(3) 0.027(2) 0.025(3) -0.0004(18) -0.001(2) 0.003(2)
C36 0.025(3) 0.021(2) 0.022(2) -0.0032(18) 0.001(2) 0.000(2)
C37 0.035(3) 0.025(2) 0.030(3) -0.002(2) -0.001(2) 0.000(2)
C38 0.039(3) 0.031(3) 0.031(3) -0.011(2) 0.000(3) 0.007(3)
C39 0.031(3) 0.027(3) 0.023(3) 0.000(2) -0.001(2) 0.002(2)
C40 0.038(3) 0.023(2) 0.021(3) -0.0007(19) 0.003(2) -0.005(2)
C41 0.043(3) 0.029(3) 0.023(3) 0.001(2) -0.008(2) 0.009(2)
C42 0.048(4) 0.043(3) 0.032(3) 0.001(3) -0.024(3) 0.010(3)
C43 0.036(3) 0.044(3) 0.046(4) 0.003(3) -0.024(3) 0.003(3)
C44 0.023(3) 0.040(3) 0.065(4) -0.007(3) -0.007(3) 0.000(3)
C45 0.022(2) 0.022(2) 0.035(3) -0.004(2) -0.004(2) 0.007(2)
C46 0.024(3) 0.016(2) 0.033(3) -0.001(2) 0.007(2) -0.005(2)
C47 0.034(3) 0.034(3) 0.042(3) -0.005(2) 0.015(3) -0.004(3)
C48 0.054(4) 0.035(3) 0.037(4) -0.003(2) 0.026(3) -0.012(3)
C49 0.065(4) 0.026(3) 0.026(3) 0.005(2) 0.005(3) -0.006(3)
C50 0.044(3) 0.023(2) 0.025(3) -0.002(2) 0.000(2) -0.002(2)
C51 0.039(3) 0.033(3) 0.032(3) -0.006(2) -0.008(3) -0.002(3)
C52 0.052(3) 0.042(3) 0.035(3) 0.002(2) -0.027(3) -0.009(3)
C53 0.036(3) 0.050(4) 0.043(4) 0.013(3) -0.022(3) -0.006(3)
C54 0.024(3) 0.039(3) 0.039(3) 0.007(2) -0.009(2) 0.004(3)
C55 0.020(3) 0.026(2) 0.028(3) 0.001(2) -0.004(2) -0.003(2)
C56 0.021(2) 0.021(2) 0.032(3) 0.006(2) -0.001(2) 0.001(2)
C57 0.023(3) 0.037(3) 0.041(3) 0.009(2) 0.000(3) 0.006(3)
C58 0.037(3) 0.025(2) 0.035(3) -0.002(2) 0.014(2) 0.006(2)
C59 0.039(3) 0.034(3) 0.021(3) -0.005(2) 0.006(2) -0.003(3)
C60 0.030(3) 0.022(2) 0.024(3) -0.0015(19) 0.000(2) -0.002(2)
C61 0.020(2) 0.018(2) 0.025(2) 0.004(2) 0.0033(19) 0.000(2)
C62 0.021(2) 0.023(2) 0.024(2) 0.0091(19) 0.0010(18) -0.001(2)
C63 0.031(3) 0.044(3) 0.017(3) -0.004(2) 0.000(2) -0.001(3)
C64 0.032(3) 0.037(3) 0.022(3) 0.004(2) 0.004(2) 0.000(3)
C65 0.038(3) 0.061(4) 0.026(3) -0.009(3) 0.004(3) 0.004(3)
C66 0.035(3) 0.034(3) 0.028(3) -0.007(2) 0.011(2) -0.004(3)
N1 0.021(2) 0.022(2) 0.025(2) -0.0046(16) 0.0051(17) -0.0047(18)
N2 0.022(2) 0.0211(19) 0.026(2) -0.0055(16) 0.0005(18) -0.0033(18)
N3 0.019(2) 0.0215(19) 0.026(2) -0.0026(16) 0.0001(17) 0.0036(18)
N4 0.0199(19) 0.022(2) 0.022(2) -0.0024(16) -0.0004(17) 0.0027(18)
N5 0.026(2) 0.027(2) 0.022(2) -0.0026(16) 0.0046(18) -0.0044(19)
N6 0.024(2) 0.0214(19) 0.025(2) -0.0026(16) 0.0045(18) -0.0005(18)
N7 0.023(2) 0.0233(19) 0.020(2) -0.0009(16) -0.0007(17) -0.0007(17)
N8 0.023(2) 0.026(2) 0.022(2) -0.0007(17) 0.0070(18) -0.0001(18)
N9 0.023(2) 0.0192(19) 0.023(2) -0.0008(16) -0.0034(17) 0.0048(18)
N10 0.029(2) 0.0173(18) 0.020(2) 0.0016(15) -0.0013(18) 0.0024(18)
N11 0.026(2) 0.025(2) 0.024(2) -0.0008(17) -0.0065(18) -0.0022(19)
N12 0.0170(19) 0.0236(19) 0.023(2) 0.0004(16) -0.0019(17) 0.0006(17)
O1 0.047(2) 0.0405(18) 0.0305(19) -0.0028(17) 0.016(2) -0.0049(17)
O6 0.0209(15) 0.0368(19) 0.0287(19) 0.0063(16) 0.0080(14) 0.0078(17)
O9 0.0181(14) 0.041(2) 0.0232(18) -0.0031(16) 0.0012(13) 0.0042(17)
O7 0.0207(15) 0.0380(18) 0.0275(18) 0.0056(16) 0.0034(14) 0.0062(17)
O8 0.0204(15) 0.0382(18) 0.0222(17) -0.0015(15) 0.0034(13) 0.0030(17)
O2 0.0373(19) 0.0267(16) 0.0220(17) -0.0055(15) 0.0053(17) 0.0056(15)
O5 0.0278(17) 0.0260(16) 0.0290(19) -0.0030(15) 0.0092(15) 0.0007(17)
O3 0.064(3) 0.034(2) 0.039(2) -0.0097(16) 0.013(2) -0.017(2)
O4 0.0278(19) 0.052(2) 0.029(2) -0.0052(17) 0.0118(17) -0.0070(18)
O13 0.0283(16) 0.053(2) 0.0241(16) -0.0099(18) 0.0059(16) -0.0002(18)
O10 0.0239(17) 0.059(2) 0.020(2) -0.0032(15) 0.0026(14) 0.0064(18)
O12 0.039(2) 0.062(3) 0.020(2) -0.0004(17) 0.0079(17) -0.007(2)
O11 0.049(3) 0.098(3) 0.036(3) 0.004(2) 0.000(2) 0.040(3)
O14 0.051(2) 0.043(2) 0.050(3) 0.004(2) -0.011(2) 0.012(2)
O21 0.030(2) 0.043(2) 0.077(3) 0.0199(19) 0.001(2) 0.006(2)
O16 0.041(2) 0.050(2) 0.066(3) -0.005(2) 0.005(3) -0.002(2)
O17 0.052(2) 0.062(3) 0.039(2) -0.001(2) 0.002(2) 0.010(3)
O18 0.119(6) 0.149(6) 0.197(9) -0.043(6) 0.034(7) -0.057(5)
O19 0.045(2) 0.057(2) 0.088(4) 0.005(2) 0.006(3) -0.018(3)
O20 0.054(3) 0.063(3) 0.044(3) -0.012(2) 0.000(2) 0.000(2)
O15 0.055(3) 0.060(3) 0.052(3) 0.003(2) 0.013(3) 0.018(2)
O22 0.062(3) 0.061(3) 0.131(5) 0.022(3) -0.018(4) 0.003(3)
O23 0.062(3) 0.182(6) 0.052(3) -0.058(4) -0.012(3) 0.059(4)
O24 0.142(6) 0.121(5) 0.093(5) -0.019(4) -0.036(5) 0.051(5)
O25 0.094(4) 0.140(5) 0.114(6) -0.058(4) -0.024(4) 0.063(4)
Ni1 0.0177(3) 0.0200(3) 0.0224(3) -0.0036(2) 0.0010(3) -0.0009(2)
Ni2 0.0208(3) 0.0185(3) 0.0167(3) 0.0003(2) -0.0004(2) 0.0004(3)
Ta1 0.02342(9) 0.03016(9) 0.02373(9) -0.00267(8) 0.00734(9) 0.00008(9)
Cl1 0.119(2) 0.0891(13) 0.0714(14) -0.0128(11) -0.0115(14) 0.0175(15)

loop_
_atom_type_symbol
_atom_type_description
_atom_type_scat_dispersion_real
_atom_type_scat_dispersion_imag
_atom_type_scat_source
C C 0.0033 0.0016 'International Tables Vol C Tables 4.2.6.8 and 6.1.1.4'
H H 0 0 'International Tables Vol C Tables 4.2.6.8 and 6.1.1.4'
N N 0.0061 0.0033 'International Tables Vol C Tables 4.2.6.8 and 6.1.1.4'
O O 0.0106 0.006 'International Tables Vol C Tables 4.2.6.8 and 6.1.1.4'
Ni Ni 0.3393 1.1124 'International Tables Vol C Tables 4.2.6.8 and 6.1.1.4'
Ta Ta -0.7052 6.5227 'International Tables Vol C Tables 4.2.6.8 and 6.1.1.4'
Cl Cl 0.1484 0.1585 'International Tables Vol C Tables 4.2.6.8 and 6.1.1.4'

loop_
_geom_angle_atom_site_label_1
_geom_angle_atom_site_label_2
_geom_angle_atom_site_label_3
_geom_angle
N1 C1 C2 122.3(5)
C3 C2 C1 119.0(5)
C2 C3 C4 119.6(5)
C3 C4 C5 118.6(5)
N1 C5 C4 121.6(5)
N1 C5 C6 114.6(4)
C4 C5 C6 123.8(5)
N2 C6 C7 122.3(5)
N2 C6 C5 115.2(4)
C7 C6 C5 122.5(4)
C8 C7 C6 118.5(5)
C9 C8 C7 119.5(5)
C8 C9 C10 119.3(5)
N2 C10 C9 122.4(5)
N3 C11 C12 122.9(4)
C13 C12 C11 117.7(4)
C14 C13 C12 119.9(5)
C13 C14 C15 119.8(5)
N3 C15 C14 120.6(4)
N3 C15 C16 116.4(4)
C14 C15 C16 123.0(4)
N4 C16 C17 122.4(4)
N4 C16 C15 114.3(4)
C17 C16 C15 123.3(4)
C16 C17 C18 119.1(5)
C19 C18 C17 119.2(5)
C20 C19 C18 118.6(4)
N4 C20 C19 122.8(5)
N5 C21 C22 122.6(5)
C23 C22 C21 118.7(5)
C24 C23 C22 119.4(5)
C23 C24 C25 119.8(5)
N5 C25 C24 120.9(5)
N5 C25 C26 115.8(4)
C24 C25 C26 123.4(5)
N6 C26 C27 121.0(5)
N6 C26 C25 115.8(4)
C27 C26 C25 123.2(4)
C28 C27 C26 119.9(5)
C27 C28 C29 119.3(5)
C30 C29 C28 118.5(5)
N6 C30 C29 122.8(4)
N7 C31 C32 122.9(5)
C31 C32 C33 118.8(5)
C34 C33 C32 119.0(5)
C33 C34 C35 119.3(5)
N7 C35 C34 121.5(4)
N7 C35 C36 115.4(4)
C34 C35 C36 123.1(4)
N8 C36 C37 121.4(4)
N8 C36 C35 116.0(4)
C37 C36 C35 122.6(4)
C36 C37 C38 118.9(5)
C39 C38 C37 120.2(5)
C38 C39 C40 117.5(5)
N8 C40 C39 123.4(4)
N9 C41 C42 120.7(5)
C43 C42 C41 119.1(5)
C42 C43 C44 120.2(5)
C43 C44 C45 119.3(6)
N9 C45 C44 120.9(5)
N9 C45 C46 115.6(4)
C44 C45 C46 123.4(5)
N10 C46 C47 122.1(5)
N10 C46 C45 114.8(4)
C47 C46 C45 123.2(5)
C48 C47 C46 119.7(6)
C47 C48 C49 119.6(5)
C48 C49 C50 117.7(5)
N10 C50 C49 123.0(5)
N11 C51 C52 122.1(5)
C51 C52 C53 119.2(5)
C54 C53 C52 119.5(5)
C53 C54 C55 119.8(5)
N11 C55 C54 120.3(5)
N11 C55 C56 116.4(4)
C54 C55 C56 123.4(5)
N12 C56 C57 120.4(5)
N12 C56 C55 115.4(4)
C57 C56 C55 124.2(5)
C58 C57 C56 119.9(5)
C57 C58 C59 119.5(5)
C60 C59 C58 118.3(5)
N12 C60 C59 123.2(5)
O7 C61 O6 126.5(4)
O7 C61 C62 121.2(4)
O6 C61 C62 112.3(4)
O8 C62 O9 126.3(4)
O8 C62 C61 121.7(4)
O9 C62 C61 112.0(4)
O4 C63 O5 125.2(5)
O4 C63 C64 120.8(5)
O5 C63 C64 114.1(4)
O3 C64 O2 125.3(5)
O3 C64 C63 120.7(5)
O2 C64 C63 114.0(4)
O11 C65 O10 127.3(5)
O11 C65 C66 121.4(5)
O10 C65 C66 111.3(5)
O12 C66 O13 127.9(5)
O12 C66 C65 121.7(5)
O13 C66 C65 110.4(5)
C1 N1 C5 118.9(4)
C1 N1 Ni1 125.6(3)
C5 N1 Ni1 115.5(3)
C6 N2 C10 117.9(4)
C6 N2 Ni1 115.9(3)
C10 N2 Ni1 126.2(3)
C11 N3 C15 119.1(4)
C11 N3 Ni1 126.1(3)
C15 N3 Ni1 114.0(3)
C20 N4 C16 117.8(4)
C20 N4 Ni1 126.6(3)
C16 N4 Ni1 115.6(3)
C21 N5 C25 118.6(4)
C21 N5 Ni1 127.0(3)
C25 N5 Ni1 114.3(3)
C30 N6 C26 118.5(4)
C30 N6 Ni1 126.9(3)
C26 N6 Ni1 114.6(3)
C31 N7 C35 118.5(4)
C31 N7 Ni2 126.7(3)
C35 N7 Ni2 114.7(3)
C40 N8 C36 118.6(4)
C40 N8 Ni2 126.1(3)
C36 N8 Ni2 115.3(3)
C41 N9 C45 119.7(4)
C41 N9 Ni2 125.3(4)
C45 N9 Ni2 115.0(3)
C50 N10 C46 117.9(4)
C50 N10 Ni2 126.5(3)
C46 N10 Ni2 115.3(3)
C55 N11 C51 119.1(4)
C55 N11 Ni2 114.5(3)
C51 N11 Ni2 126.2(4)
C60 N12 C56 118.7(4)
C60 N12 Ni2 127.1(3)
C56 N12 Ni2 114.1(3)
C61 O6 Ta1 120.8(3)
C62 O9 Ta1 122.9(3)
C64 O2 Ta1 116.8(3)
C63 O5 Ta1 120.3(3)
C66 O13 Ta1 122.6(3)
C65 O10 Ta1 122.0(3)
N4 Ni1 N2 94.92(15)
N4 Ni1 N1 171.08(14)
N2 Ni1 N1 78.75(16)
N4 Ni1 N5 94.13(15)
N2 Ni1 N5 94.67(15)
N1 Ni1 N5 92.67(15)
N4 Ni1 N6 90.99(15)
N2 Ni1 N6 171.69(15)
N1 Ni1 N6 95.98(15)
N5 Ni1 N6 79.05(15)
N4 Ni1 N3 78.95(15)
N2 Ni1 N3 95.29(15)
N1 Ni1 N3 95.24(15)
N5 Ni1 N3 168.31(16)
N6 Ni1 N3 91.57(15)
N12 Ni2 N11 79.45(15)
N12 Ni2 N9 95.39(15)
N11 Ni2 N9 170.08(15)
N12 Ni2 N8 170.54(15)
N11 Ni2 N8 94.81(16)
N9 Ni2 N8 91.36(15)
N12 Ni2 N10 94.59(15)
N11 Ni2 N10 93.14(16)
N9 Ni2 N10 78.74(15)
N8 Ni2 N10 93.22(15)
N12 Ni2 N7 94.19(14)
N11 Ni2 N7 92.86(15)
N9 Ni2 N7 95.98(15)
N8 Ni2 N7 78.49(15)
N10 Ni2 N7 170.15(15)
O1 Ta1 O5 95.81(15)
O1 Ta1 O10 103.09(16)
O5 Ta1 O10 140.83(13)
O1 Ta1 O9 96.09(15)
O5 Ta1 O9 142.29(12)
O10 Ta1 O9 69.57(12)
O1 Ta1 O13 91.98(15)
O5 Ta1 O13 72.75(12)
O10 Ta1 O13 72.61(12)
O9 Ta1 O13 142.18(12)
O1 Ta1 O6 94.47(16)
O5 Ta1 O6 71.44(12)
O10 Ta1 O6 139.07(12)
O9 Ta1 O6 72.04(11)
O13 Ta1 O6 144.07(11)
O1 Ta1 O2 170.40(14)
O5 Ta1 O2 74.60(12)
O10 Ta1 O2 85.06(13)
O9 Ta1 O2 91.49(13)
O13 Ta1 O2 85.58(13)
O6 Ta1 O2 82.25(13)

loop_
_geom_bond_atom_site_label_1
_geom_bond_atom_site_label_2
_geom_bond_distance
C1 N1 1.320(6)
C1 C2 1.394(7)
C2 C3 1.361(8)
C3 C4 1.384(8)
C4 C5 1.387(7)
C5 N1 1.355(6)
C5 C6 1.499(7)
C6 N2 1.337(6)
C6 C7 1.385(7)
C7 C8 1.380(7)
C8 C9 1.356(8)
C9 C10 1.374(7)
C10 N2 1.348(6)
C11 N3 1.326(6)
C11 C12 1.392(6)
C12 C13 1.378(7)
C13 C14 1.354(6)
C14 C15 1.398(6)
C15 N3 1.343(6)
C15 C16 1.493(6)
C16 N4 1.354(6)
C16 C17 1.364(7)
C17 C18 1.383(7)
C18 C19 1.378(7)
C19 C20 1.375(7)
C20 N4 1.343(6)
C21 N5 1.333(6)
C21 C22 1.392(7)
C22 C23 1.374(8)
C23 C24 1.369(8)
C24 C25 1.392(7)
C25 N5 1.363(6)
C25 C26 1.477(7)
C26 N6 1.355(6)
C26 C27 1.396(7)
C27 C28 1.346(7)
C28 C29 1.391(7)
C29 C30 1.377(7)
C30 N6 1.332(6)
C31 N7 1.342(6)
C31 C32 1.369(7)
C32 C33 1.384(7)
C33 C34 1.381(7)
C34 C35 1.389(6)
C35 N7 1.347(6)
C35 C36 1.485(6)
C36 N8 1.338(6)
C36 C37 1.377(6)
C37 C38 1.389(7)
C38 C39 1.357(7)
C39 C40 1.382(7)
C40 N8 1.334(6)
C41 N9 1.331(6)
C41 C42 1.400(7)
C42 C43 1.349(8)
C43 C44 1.359(8)
C44 C45 1.381(7)
C45 N9 1.346(6)
C45 C46 1.499(7)
C46 N10 1.342(6)
C46 C47 1.383(7)
C47 C48 1.358(8)
C48 C49 1.385(8)
C49 C50 1.395(7)
C50 N10 1.337(6)
C51 N11 1.351(6)
C51 C52 1.369(7)
C52 C53 1.374(8)
C53 C54 1.351(8)
C54 C55 1.410(7)
C55 N11 1.338(6)
C55 C56 1.468(7)
C56 N12 1.365(6)
C56 C57 1.394(7)
C57 C58 1.363(7)
C58 C59 1.381(7)
C59 C60 1.379(7)
C60 N12 1.326(6)
C61 O7 1.220(5)
C61 O6 1.283(5)
C61 C62 1.535(6)
C62 O8 1.222(5)
C62 O9 1.287(5)
C63 O4 1.229(6)
C63 O5 1.279(6)
C63 C64 1.550(7)
C64 O3 1.217(6)
C64 O2 1.277(6)
C65 O11 1.194(7)
C65 O10 1.284(7)
C65 C66 1.573(7)
C66 O12 1.204(6)
C66 O13 1.271(6)
N1 Ni1 2.076(4)
N2 Ni1 2.074(4)
N3 Ni1 2.092(4)
N4 Ni1 2.074(4)
N5 Ni1 2.087(4)
N6 Ni1 2.090(4)
N7 Ni2 2.103(4)
N8 Ni2 2.086(4)
N9 Ni2 2.082(4)
N10 Ni2 2.087(4)
N11 Ni2 2.074(4)
N12 Ni2 2.071(4)
O1 Ta1 1.741(3)
O6 Ta1 2.155(3)
O9 Ta1 2.102(3)
O2 Ta1 2.187(3)
O5 Ta1 2.089(3)
O13 Ta1 2.116(3)
O10 Ta1 2.094(3)
